data_7008741
loop_
_publ_author_name
'Aragoni, M. Carla'
'Arca, Massimiliano'
'Bencini, Andrea'
'Blake, Alexander J.'
'Caltagirone, Claudia'
'Decortes, Antonello'
'Demartin, Francesco'
'Devillanova, Francesco A.'
'Faggi, Enrico'
'Dolci, Luisa Stella'
'Garau, Alessandra'
'Isaia, Francesco'
'Lippolis, Vito'
'Prodi, Luca'
'Wilson, Claire'
'Valtancoli, Barbara'
'Zaccheroni, Nelsi'

_publ_section_title
;
 Coordination chemistry of N-aminopropyl pendant arm derivatives of
 mixed N/S-, and N/S/O-donor macrocycles, and construction of selective
 fluorimetric chemosensors for heavy metal ions.
;
_journal_issue 18
_journal_name_full 'Dalton transactions (Cambridge, England : 2003)'
_journal_page_first 2994
_journal_page_last 3004
_journal_paper_doi 10.1039/b506785e
_journal_year 2005
_chemical_formula_sum 'C14 H33 Cl2 N3 O10 S2'
_chemical_formula_weight 538.45
_chemical_name_systematic
;
?
;
_space_group_IT_number 62
_symmetry_cell_setting orthorhombic
_symmetry_space_group_name_Hall '-P 2ac 2n'
_symmetry_space_group_name_H-M 'P n m a'
_atom_sites_solution_hydrogens geom
_atom_sites_solution_primary direct
_atom_sites_solution_secondary difmap
_audit_creation_method SHELXL-97
_cell_angle_alpha 90.00
_cell_angle_beta 90.00
_cell_angle_gamma 90.00
_cell_formula_units_Z 4
_cell_length_a 11.5350(10)
_cell_length_b 12.2420(10)
_cell_length_c 17.296(2)
_cell_measurement_reflns_used 1024
_cell_measurement_temperature 293(2)
_cell_measurement_theta_max 21.78
_cell_measurement_theta_min 2.36
_cell_volume 2442.4(4)
_computing_structure_refinement 'SHELXL-97 (Sheldrick, 1997)'
_diffrn_ambient_temperature 293(2)
_diffrn_measured_fraction_theta_full 0.953
_diffrn_measured_fraction_theta_max 0.953
_diffrn_measurement_device_type 'SMART CCD diffractometer'
_diffrn_measurement_method 'omega scan'
_diffrn_radiation_monochromator graphite
_diffrn_radiation_source 'fine-focus sealed tube'
_diffrn_radiation_type MoK\a
_diffrn_radiation_wavelength 0.71073
_diffrn_reflns_av_R_equivalents 0.0379
_diffrn_reflns_av_sigmaI/netI 0.2139
_diffrn_reflns_limit_h_max 15
_diffrn_reflns_limit_h_min 0
_diffrn_reflns_limit_k_max 16
_diffrn_reflns_limit_k_min 0
_diffrn_reflns_limit_l_max 23
_diffrn_reflns_limit_l_min 0
_diffrn_reflns_number 25859
_diffrn_reflns_theta_full 28.98
_diffrn_reflns_theta_max 28.98
_diffrn_reflns_theta_min 2.04
_exptl_absorpt_coefficient_mu 0.489
_exptl_absorpt_correction_T_max 1.000
_exptl_absorpt_correction_T_min 0.624
_exptl_absorpt_correction_type empirical
_exptl_absorpt_process_details SADABS
_exptl_crystal_colour colorless
_exptl_crystal_density_diffrn 1.464
_exptl_crystal_density_method 'not measured'
_exptl_crystal_description platelet
_exptl_crystal_F_000 1136
_exptl_crystal_size_max 0.19
_exptl_crystal_size_mid 0.15
_exptl_crystal_size_min 0.03
_refine_diff_density_max 0.836
_refine_diff_density_min -0.409
_refine_diff_density_rms 0.085
_refine_ls_extinction_method none
_refine_ls_goodness_of_fit_ref 0.955
_refine_ls_hydrogen_treatment mixed
_refine_ls_matrix_type full
_refine_ls_number_parameters 179
_refine_ls_number_reflns 3230
_refine_ls_number_restraints 2
_refine_ls_restrained_S_all 0.955
_refine_ls_R_factor_all 0.1190
_refine_ls_R_factor_gt 0.0745
_refine_ls_shift/su_max 0.149
_refine_ls_shift/su_mean 0.024
_refine_ls_structure_factor_coef Fsqd
_refine_ls_weighting_details 'calc w=1/[\s^2^(Fo^2^)+(0.1726P)^2^+0.0000P] where P=(Fo^2^+2Fc^2^)/3'
_refine_ls_weighting_scheme calc
_refine_ls_wR_factor_gt 0.2431
_refine_ls_wR_factor_ref 0.2538
_reflns_number_gt 1656
_reflns_number_total 3230
_reflns_threshold_expression >2sigma(I)
_cod_data_source_file b506785e.txt
_cod_data_source_block da178
_cod_original_sg_symbol_H-M Pnma
_cod_database_code 7008741

loop_
_symmetry_equiv_pos_as_xyz
'x, y, z'
'x+1/2, -y+1/2, -z+1/2'
'-x, y+1/2, -z'
'-x+1/2, -y, z+1/2'
'-x, -y, -z'
'-x-1/2, y-1/2, z-1/2'
'x, -y-1/2, z'
'x-1/2, y, -z-1/2'

loop_
_atom_site_label
_atom_site_type_symbol
_atom_site_fract_x
_atom_site_fract_y
_atom_site_fract_z
_atom_site_U_iso_or_equiv
_atom_site_adp_type
_atom_site_occupancy
_atom_site_symmetry_multiplicity
_atom_site_calc_flag
_atom_site_refinement_flags
_atom_site_disorder_assembly
_atom_site_disorder_group
Cl1 Cl 0.35888(9) 0.50545(10) 0.13972(6) 0.0652(4) Uani 1 1 d . . .
S4 S 0.87505(9) 0.96098(10) 0.05828(6) 0.0616(4) Uani 1 1 d . . .
O2 O 0.2085(4) 0.7500 -0.1323(3) 0.0982(16) Uani 1 2 d S . .
O7 O 0.9825(3) 0.7500 0.1351(2) 0.0626(11) Uani 1 2 d S . .
O10 O 0.2813(5) 0.4408(7) 0.1737(4) 0.272(5) Uani 1 1 d . . .
O11 O 0.4703(4) 0.4812(5) 0.1567(3) 0.151(2) Uani 1 1 d . . .
O12 O 0.3488(6) 0.6136(5) 0.1722(4) 0.185(3) Uani 1 1 d . . .
O13 O 0.3403(6) 0.5221(5) 0.0622(2) 0.156(2) Uani 1 1 d . . .
N1 N 0.7344(3) 0.7500 0.10501(19) 0.0403(9) Uani 1 2 d S . .
N2 N 0.0249(4) 0.7500 -0.1731(2) 0.0535(11) Uani 1 2 d S . .
N16 N 0.3347(4) 0.7500 -0.0006(3) 0.0668(13) Uani 1 2 d SD . .
C2 C 0.7191(3) 0.8499(3) 0.15430(18) 0.0504(9) Uani 1 1 d . . .
H2A H 0.6407 0.8505 0.1746 0.060 Uiso 1 1 calc R . .
H2B H 0.7717 0.8453 0.1979 0.060 Uiso 1 1 calc R . .
C3 C 0.7405(3) 0.9550(3) 0.1126(2) 0.0596(10) Uani 1 1 d . . .
H3A H 0.7405 1.0139 0.1502 0.071 Uiso 1 1 calc R . .
H3B H 0.6766 0.9678 0.0773 0.071 Uiso 1 1 calc R . .
C5 C 0.9818(4) 0.9454(4) 0.1344(3) 0.0753(13) Uani 1 1 d . . .
H5A H 1.0328 1.0083 0.1340 0.090 Uiso 1 1 calc R . .
H5B H 0.9423 0.9440 0.1839 0.090 Uiso 1 1 calc R . .
C6 C 1.0511(3) 0.8471(4) 0.1269(2) 0.0753(13) Uani 1 1 d . . .
H6A H 1.0884 0.8467 0.0766 0.090 Uiso 1 1 calc R . .
H6B H 1.1114 0.8475 0.1660 0.090 Uiso 1 1 calc R . .
C8 C -0.0260(8) 0.7500 -0.0952(4) 0.114(3) Uani 1 2 d S . .
H8A H 0.0000 0.6867 -0.0675 0.137 Uiso 0.50 1 calc PR . .
H8B H -0.1090 0.7486 -0.0992 0.137 Uiso 1 2 calc SR . .
H8C H -0.0023 0.8147 -0.0681 0.137 Uiso 0.50 1 calc PR . .
C9 C -0.0549(6) 0.7500 -0.2377(4) 0.085(2) Uani 1 2 d S . .
H9A H -0.0120 0.7498 -0.2853 0.102 Uiso 1 2 calc SR . .
H9B H -0.1027 0.8141 -0.2354 0.102 Uiso 0.50 1 calc PR . .
H9C H -0.1029 0.6861 -0.2352 0.102 Uiso 0.50 1 calc PR . .
C10 C 0.1357(5) 0.7500 -0.1837(4) 0.0663(15) Uani 1 2 d S . .
H10 H 0.1623 0.7500 -0.2345 0.080 Uiso 1 2 calc SR . .
C13 C 0.6627(4) 0.7500 0.0320(3) 0.0422(11) Uani 1 2 d S . .
C14 C 0.5345(5) 0.7500 0.0488(3) 0.0601(15) Uani 1 2 d S . .
C15 C 0.4610(5) 0.7500 -0.0222(3) 0.0559(14) Uani 1 2 d S . .
H13 H 0.694(3) 0.802(3) 0.0089(19) 0.051(10) Uiso 1 1 d . . .
H14 H 0.524(3) 0.807(4) 0.076(2) 0.068(13) Uiso 1 1 d . . .
H15 H 0.457(4) 0.806(4) -0.058(3) 0.113(19) Uiso 1 1 d . . .
H1 H 0.820(4) 0.7500 0.089(3) 0.052(13) Uiso 1 2 d S . .
H16A H 0.291(3) 0.7500 -0.0455(15) 0.030(10) Uiso 1 2 d SD . .
H16B H 0.336(7) 0.6751(18) -0.007(5) 0.21(4) Uiso 1 1 d D . .

loop_
_atom_site_aniso_label
_atom_site_aniso_U_11
_atom_site_aniso_U_22
_atom_site_aniso_U_33
_atom_site_aniso_U_23
_atom_site_aniso_U_13
_atom_site_aniso_U_12
Cl1 0.0531(6) 0.0845(8) 0.0580(6) 0.0074(5) -0.0046(4) -0.0007(5)
S4 0.0620(6) 0.0672(7) 0.0558(6) -0.0008(5) 0.0029(4) -0.0147(5)
O2 0.094(4) 0.100(4) 0.101(3) 0.000 -0.052(3) 0.000
O7 0.0379(19) 0.086(3) 0.064(2) 0.000 -0.0069(15) 0.000
O10 0.132(5) 0.353(11) 0.331(9) 0.256(9) -0.064(6) -0.112(6)
O11 0.080(3) 0.194(5) 0.181(5) 0.047(4) -0.007(3) 0.026(3)
O12 0.248(7) 0.153(5) 0.154(4) -0.025(4) 0.085(4) 0.018(5)
O13 0.250(6) 0.147(5) 0.070(2) 0.024(2) -0.044(3) -0.083(4)
N1 0.0335(19) 0.053(2) 0.0341(18) 0.000 -0.0016(14) 0.000
N2 0.056(3) 0.057(3) 0.048(2) 0.000 -0.0014(19) 0.000
N16 0.041(2) 0.090(4) 0.069(3) 0.000 -0.014(2) 0.000
C2 0.0467(19) 0.068(2) 0.0368(15) -0.0143(15) 0.0038(13) -0.0006(16)
C3 0.059(2) 0.057(2) 0.063(2) -0.0165(19) 0.0058(18) -0.0025(18)
C5 0.067(3) 0.088(4) 0.071(3) -0.014(2) -0.012(2) -0.026(3)
C6 0.046(2) 0.111(4) 0.068(3) 0.002(2) -0.0087(18) -0.013(2)
C8 0.159(9) 0.112(7) 0.071(5) 0.000 0.038(5) 0.000
C9 0.072(4) 0.109(5) 0.075(4) 0.000 -0.022(3) 0.000
C10 0.063(4) 0.070(4) 0.065(3) 0.000 -0.009(3) 0.000
C13 0.047(3) 0.047(3) 0.032(2) 0.000 0.0014(19) 0.000
C14 0.046(3) 0.087(5) 0.048(3) 0.000 -0.003(2) 0.000
C15 0.047(3) 0.076(4) 0.045(3) 0.000 -0.008(2) 0.000

loop_
_atom_type_symbol
_atom_type_description
_atom_type_scat_dispersion_real
_atom_type_scat_dispersion_imag
_atom_type_scat_source
Cl Cl 0.1484 0.1585 'International Tables Vol C Tables 4.2.6.8 and 6.1.1.4'
S S 0.1246 0.1234 'International Tables Vol C Tables 4.2.6.8 and 6.1.1.4'
O O 0.0106 0.0060 'International Tables Vol C Tables 4.2.6.8 and 6.1.1.4'
N N 0.0061 0.0033 'International Tables Vol C Tables 4.2.6.8 and 6.1.1.4'
C C 0.0033 0.0016 'International Tables Vol C Tables 4.2.6.8 and 6.1.1.4'
H H 0.0000 0.0000 'International Tables Vol C Tables 4.2.6.8 and 6.1.1.4'

loop_
_geom_angle_atom_site_label_1
_geom_angle_atom_site_label_2
_geom_angle_atom_site_label_3
_geom_angle
_geom_angle_site_symmetry_1
_geom_angle_site_symmetry_3
_geom_angle_publ_flag
O10 Cl1 O11 114.4(4) . . ?
O10 Cl1 O13 114.4(4) . . ?
O11 Cl1 O13 113.2(4) . . ?
O10 Cl1 O12 108.6(5) . . ?
O11 Cl1 O12 101.2(4) . . ?
O13 Cl1 O12 103.4(4) . . ?
C5 S4 C3 101.6(2) . . ?
C6 O7 C6 111.9(4) . 7_575 ?
C2 N1 C2 109.1(3) 7_575 . ?
C2 N1 C13 114.3(2) 7_575 . ?
C2 N1 C13 114.3(2) . . ?
C10 N2 C9 121.3(5) . . ?
C10 N2 C8 121.8(6) . . ?
C9 N2 C8 116.9(5) . . ?
C3 C2 N1 114.1(3) . . ?
C2 C3 S4 115.2(3) . . ?
C6 C5 S4 113.4(3) . . ?
O7 C6 C5 112.0(3) . . ?
O2 C10 N2 125.1(6) . . ?
C14 C13 N1 112.1(4) . . ?
C15 C14 C13 113.5(5) . . ?
C14 C15 N16 110.2(5) . . ?

loop_
_geom_bond_atom_site_label_1
_geom_bond_atom_site_label_2
_geom_bond_distance
_geom_bond_site_symmetry_2
_geom_bond_publ_flag
Cl1 O10 1.331(5) . ?
Cl1 O11 1.352(4) . ?
Cl1 O13 1.373(4) . ?
Cl1 O12 1.443(6) . ?
S4 C5 1.812(4) . ?
S4 C3 1.816(4) . ?
O2 C10 1.223(7) . ?
O7 C6 1.435(5) . ?
O7 C6 1.435(5) 7_575 ?
N1 C2 1.501(4) 7_575 ?
N1 C2 1.501(4) . ?
N1 C13 1.510(6) . ?
N2 C10 1.291(7) . ?
N2 C9 1.448(7) . ?
N2 C8 1.469(8) . ?
N16 C15 1.504(7) . ?
C2 C3 1.496(5) . ?
C5 C6 1.450(7) . ?
C13 C14 1.507(7) . ?
C14 C15 1.493(7) . ?
